data_7223082
loop_
_publ_author_name
'Peng, xingrong'
'Wang, Xia'
'Zhou, lin'
'Hou, Bo'
'Zuo, Zhi-Li'
'Qiu, Minghua'

_publ_section_title
;
 Ganocochlearic Acid A, A Rearranged Hexanorlanostane Triterpenoid, and
 Cytotoxic Triterpenoids from the Fruiting Bodies of Ganoderma cochlear
;
_journal_name_full 'RSC Adv.'
_journal_paper_doi 10.1039/C5RA16796E
_journal_year 2015
_chemical_absolute_configuration ad
_chemical_formula_moiety 'C30 H48 O3, C H4 O'
_chemical_formula_sum 'C31 H52 O4'
_chemical_formula_weight 488.73
_chemical_name_systematic 'sinensine G'
_space_group_IT_number 4
_symmetry_cell_setting monoclinic
_symmetry_space_group_name_Hall 'P 2yb'
_symmetry_space_group_name_H-M 'P 1 21 1'
_atom_sites_solution_hydrogens geom
_atom_sites_solution_primary direct
_atom_sites_solution_secondary difmap
_audit_creation_method SHELXL-97
_audit_update_record
;
2015-06-08 deposited with the CCDC.
2015-10-27 downloaded from the CCDC.
;
_cell_angle_alpha 90.00
_cell_angle_beta 107.704(2)
_cell_angle_gamma 90.00
_cell_formula_units_Z 2
_cell_length_a 6.2648(3)
_cell_length_b 33.5254(16)
_cell_length_c 6.9559(3)
_cell_measurement_reflns_used 9886
_cell_measurement_temperature 100(2)
_cell_measurement_theta_max 69.26
_cell_measurement_theta_min 3.96
_cell_volume 1391.76(11)
_computing_cell_refinement 'Bruker SAINT'
_computing_data_collection 'Bruker APEX2'
_computing_data_reduction 'Bruker SAINT'
_computing_molecular_graphics 'Bruker SHELXTL'
_computing_publication_material 'Bruker SHELXTL'
_computing_structure_refinement 'SHELXL-97 (Sheldrick, 2008)'
_computing_structure_solution 'SHELXS-97 (Sheldrick, 2008)'
_diffrn_ambient_temperature 100(2)
_diffrn_measured_fraction_theta_full 0.910
_diffrn_measured_fraction_theta_max 0.910
_diffrn_measurement_device_type 'Bruker APEX-II CCD'
_diffrn_measurement_method '\f and \w scans'
_diffrn_radiation_monochromator graphite
_diffrn_radiation_source 'fine-focus sealed tube'
_diffrn_radiation_type CuK\a
_diffrn_radiation_wavelength 1.54178
_diffrn_reflns_av_R_equivalents 0.0469
_diffrn_reflns_av_sigmaI/netI 0.0539
_diffrn_reflns_limit_h_max 5
_diffrn_reflns_limit_h_min -6
_diffrn_reflns_limit_k_max 40
_diffrn_reflns_limit_k_min -38
_diffrn_reflns_limit_l_max 8
_diffrn_reflns_limit_l_min -8
_diffrn_reflns_number 11475
_diffrn_reflns_theta_full 69.25
_diffrn_reflns_theta_max 69.25
_diffrn_reflns_theta_min 2.64
_exptl_absorpt_coefficient_mu 0.580
_exptl_absorpt_correction_T_max 0.8498
_exptl_absorpt_correction_T_min 0.3365
_exptl_absorpt_correction_type multi-scan
_exptl_absorpt_process_details sadabs
_exptl_crystal_colour colourless
_exptl_crystal_density_diffrn 1.166
_exptl_crystal_density_method 'not measured'
_exptl_crystal_description prism
_exptl_crystal_F_000 540
_exptl_crystal_size_max 2.40
_exptl_crystal_size_mid 0.55
_exptl_crystal_size_min 0.29
_refine_diff_density_max 0.351
_refine_diff_density_min -0.414
_refine_diff_density_rms 0.073
_refine_ls_abs_structure_details 'Flack H D (1983), Acta Cryst. A39, 876-881'
_refine_ls_abs_structure_Flack 0.0(3)
_refine_ls_extinction_method none
_refine_ls_goodness_of_fit_ref 1.089
_refine_ls_hydrogen_treatment constr
_refine_ls_matrix_type full
_refine_ls_number_parameters 328
_refine_ls_number_reflns 4453
_refine_ls_number_restraints 1
_refine_ls_restrained_S_all 1.089
_refine_ls_R_factor_all 0.0598
_refine_ls_R_factor_gt 0.0597
_refine_ls_shift/su_max 0.000
_refine_ls_shift/su_mean 0.000
_refine_ls_structure_factor_coef Fsqd
_refine_ls_weighting_details 'calc w=1/[\s^2^(Fo^2^)+(0.1074P)^2^+0.5590P] where P=(Fo^2^+2Fc^2^)/3'
_refine_ls_weighting_scheme calc
_refine_ls_wR_factor_gt 0.1645
_refine_ls_wR_factor_ref 0.1646
_reflns_number_gt 4442
_reflns_number_total 4453
_reflns_threshold_expression >2sigma(I)
_cod_data_source_file c5ra16796e2.cif
_cod_data_source_block cu_kgx6_0m
_cod_depositor_comments
;
The following automatic conversions were performed:

'_symmetry_cell_setting' value 'Monoclinic' changed to 'monoclinic'
according to
/usr/data/users/saulius/crontab/automatic-downloads/rss-feeds/RSC/lib/dictionaries/cif_core.dic
dictionary named 'cif_core.dic' version 2.4.2 from 2011-04-26.

Automatic conversion script
Id: cif_fix_values 3271 2015-04-21 07:52:19Z andrius 
;
_cod_original_sg_symbol_H-M 'P 21'
_cod_database_code 7223082

loop_
_symmetry_equiv_pos_as_xyz
'x, y, z'
'-x, y+1/2, -z'

loop_
_atom_site_label
_atom_site_type_symbol
_atom_site_fract_x
_atom_site_fract_y
_atom_site_fract_z
_atom_site_U_iso_or_equiv
_atom_site_adp_type
_atom_site_occupancy
_atom_site_symmetry_multiplicity
_atom_site_calc_flag
_atom_site_refinement_flags
O3 O 0.8526(4) 0.59953(6) 0.0200(3) 0.0340(5) Uani 1 1 d .
H3 H 0.9628 0.6143 0.0258 0.051 Uiso 1 1 calc R
O22 O 1.4197(4) 0.22907(7) 0.0524(3) 0.0338(5) Uani 1 1 d .
H22 H 1.4228 0.2104 -0.0275 0.051 Uiso 1 1 calc R
O24 O 0.8711(3) 0.15791(6) 0.0244(3) 0.0310(5) Uani 1 1 d .
H24 H 0.7518 0.1463 0.0227 0.046 Uiso 1 1 calc R
O1S O 0.4248(3) 0.14836(6) 0.8649(3) 0.0339(5) Uani 1 1 d .
H1S H 0.3582 0.1324 0.9201 0.051 Uiso 1 1 calc R
C27 C 0.9107(6) 0.19688(11) 0.5445(5) 0.0426(8) Uani 1 1 d .
H27A H 0.8033 0.2185 0.4918 0.064 Uiso 1 1 calc R
H27B H 1.0626 0.2079 0.5923 0.064 Uiso 1 1 calc R
H27C H 0.8749 0.1837 0.6567 0.064 Uiso 1 1 calc R
C25 C 0.8970(5) 0.16690(9) 0.3792(4) 0.0302(6) Uani 1 1 d .
C24 C 0.9371(5) 0.18403(8) 0.1928(4) 0.0280(6) Uani 1 1 d .
H24A H 0.8463 0.2090 0.1563 0.034 Uiso 1 1 calc R
C23 C 1.1825(5) 0.19487(8) 0.2231(4) 0.0270(6) Uani 1 1 d .
H23A H 1.2543 0.2022 0.3661 0.032 Uiso 1 1 calc R
H23B H 1.2617 0.1712 0.1931 0.032 Uiso 1 1 calc R
C22 C 1.2071(5) 0.22951(8) 0.0883(4) 0.0259(5) Uani 1 1 d .
H22A H 1.0881 0.2267 -0.0446 0.031 Uiso 1 1 calc R
C20 C 1.1761(5) 0.27007(8) 0.1786(4) 0.0254(6) Uani 1 1 d .
H20 H 1.0404 0.2682 0.2253 0.030 Uiso 1 1 calc R
C17 C 1.1346(5) 0.30403(8) 0.0197(4) 0.0252(5) Uani 1 1 d .
H17 H 1.2733 0.3072 -0.0215 0.030 Uiso 1 1 calc R
C13 C 1.0708(4) 0.34557(8) 0.0839(4) 0.0235(5) Uani 1 1 d .
C14 C 0.9709(5) 0.36642(8) -0.1234(4) 0.0245(6) Uani 1 1 d .
C8 C 0.8678(5) 0.40629(8) -0.0977(4) 0.0252(6) Uani 1 1 d .
C9 C 0.9974(5) 0.43002(8) 0.0761(4) 0.0254(6) Uani 1 1 d .
C10 C 0.9001(5) 0.47117(8) 0.1082(4) 0.0252(6) Uani 1 1 d .
C1 C 1.0864(5) 0.49912(9) 0.2281(4) 0.0288(6) Uani 1 1 d .
H1A H 1.1426 0.4896 0.3692 0.035 Uiso 1 1 calc R
H1B H 1.2122 0.4980 0.1700 0.035 Uiso 1 1 calc R
C2 C 1.0097(5) 0.54227(8) 0.2279(5) 0.0310(6) Uani 1 1 d .
H2A H 0.8929 0.5439 0.2967 0.037 Uiso 1 1 calc R
H2B H 1.1380 0.5589 0.3045 0.037 Uiso 1 1 calc R
C3 C 0.9170(5) 0.55848(8) 0.0163(4) 0.0277(6) Uani 1 1 d .
H3A H 1.0383 0.5571 -0.0494 0.033 Uiso 1 1 calc R
C5 C 0.7872(5) 0.48950(8) -0.1051(4) 0.0265(6) Uani 1 1 d .
H5 H 0.9048 0.4885 -0.1752 0.032 Uiso 1 1 calc R
C4 C 0.7149(5) 0.53427(8) -0.1142(4) 0.0278(6) Uani 1 1 d .
C29 C 0.5068(5) 0.54235(9) -0.0466(5) 0.0328(6) Uani 1 1 d .
H29A H 0.4589 0.5701 -0.0771 0.049 Uiso 1 1 calc R
H29B H 0.5436 0.5377 0.0990 0.049 Uiso 1 1 calc R
H29C H 0.3855 0.5244 -0.1186 0.049 Uiso 1 1 calc R
C28 C 0.6621(6) 0.54892(10) -0.3341(5) 0.0384(7) Uani 1 1 d .
H28A H 0.5168 0.5383 -0.4148 0.058 Uiso 1 1 calc R
H28B H 0.7791 0.5397 -0.3902 0.058 Uiso 1 1 calc R
H28C H 0.6568 0.5781 -0.3369 0.058 Uiso 1 1 calc R
C6 C 0.5984(5) 0.46225(9) -0.2293(4) 0.0304(6) Uani 1 1 d .
H6A H 0.4738 0.4622 -0.1695 0.036 Uiso 1 1 calc R
H6B H 0.5403 0.4725 -0.3689 0.036 Uiso 1 1 calc R
C7 C 0.6841(5) 0.42027(8) -0.2327(4) 0.0284(6) Uani 1 1 d .
H7 H 0.6024 0.4029 -0.3370 0.034 Uiso 1 1 calc R
C11 C 1.1779(5) 0.41498(8) 0.2135(4) 0.0264(6) Uani 1 1 d .
H11 H 1.2612 0.4322 0.3181 0.032 Uiso 1 1 calc R
C12 C 1.2591(5) 0.37209(8) 0.2137(4) 0.0267(6) Uani 1 1 d .
H12A H 1.3092 0.3618 0.3537 0.032 Uiso 1 1 calc R
H12B H 1.3885 0.3713 0.1601 0.032 Uiso 1 1 calc R
C15 C 0.8119(5) 0.33449(9) -0.2464(4) 0.0278(6) Uani 1 1 d .
H15A H 0.7864 0.3383 -0.3928 0.033 Uiso 1 1 calc R
H15B H 0.6658 0.3352 -0.2191 0.033 Uiso 1 1 calc R
C16 C 0.9363(5) 0.29499(9) -0.1727(4) 0.0302(6) Uani 1 1 d .
H16A H 0.9932 0.2836 -0.2790 0.036 Uiso 1 1 calc R
H16B H 0.8332 0.2754 -0.1414 0.036 Uiso 1 1 calc R
C26 C 0.8521(6) 0.12906(11) 0.3942(5) 0.0417(7) Uani 1 1 d .
H26A H 0.8439 0.1114 0.2853 0.050 Uiso 1 1 calc R
H26B H 0.8278 0.1193 0.5140 0.050 Uiso 1 1 calc R
C21 C 1.3777(5) 0.27966(9) 0.3640(5) 0.0325(6) Uani 1 1 d .
H21A H 1.4214 0.2557 0.4471 0.049 Uiso 1 1 calc R
H21B H 1.3363 0.3007 0.4436 0.049 Uiso 1 1 calc R
H21C H 1.5037 0.2887 0.3194 0.049 Uiso 1 1 calc R
C30 C 1.1507(5) 0.37555(9) -0.2293(4) 0.0287(6) Uani 1 1 d .
H30A H 1.0786 0.3875 -0.3617 0.043 Uiso 1 1 calc R
H30B H 1.2255 0.3507 -0.2465 0.043 Uiso 1 1 calc R
H30C H 1.2615 0.3942 -0.1465 0.043 Uiso 1 1 calc R
C18 C 0.8900(4) 0.34060(9) 0.1918(4) 0.0259(5) Uani 1 1 d .
H18A H 0.9593 0.3300 0.3279 0.039 Uiso 1 1 calc R
H18B H 0.7743 0.3221 0.1151 0.039 Uiso 1 1 calc R
H18C H 0.8219 0.3666 0.2009 0.039 Uiso 1 1 calc R
C19 C 0.7349(5) 0.46253(9) 0.2289(4) 0.0292(6) Uani 1 1 d .
H19A H 0.8119 0.4475 0.3512 0.044 Uiso 1 1 calc R
H19B H 0.6085 0.4468 0.1456 0.044 Uiso 1 1 calc R
H19C H 0.6795 0.4878 0.2665 0.044 Uiso 1 1 calc R
C1S C 0.4408(6) 0.13152(12) 0.6836(5) 0.0433(8) Uani 1 1 d .
H1S1 H 0.5039 0.1512 0.6120 0.065 Uiso 1 1 calc R
H1S2 H 0.2913 0.1236 0.5984 0.065 Uiso 1 1 calc R
H1S3 H 0.5383 0.1080 0.7147 0.065 Uiso 1 1 calc R

loop_
_atom_site_aniso_label
_atom_site_aniso_U_11
_atom_site_aniso_U_22
_atom_site_aniso_U_33
_atom_site_aniso_U_23
_atom_site_aniso_U_13
_atom_site_aniso_U_12
O3 0.0263(11) 0.0302(11) 0.0525(13) 0.0026(9) 0.0223(9) 0.0010(8)
O22 0.0235(11) 0.0376(11) 0.0473(12) -0.0025(9) 0.0211(9) 0.0026(8)
O24 0.0164(11) 0.0442(12) 0.0356(11) -0.0049(8) 0.0127(7) -0.0030(8)
O1S 0.0259(12) 0.0375(11) 0.0457(12) -0.0049(9) 0.0219(9) -0.0044(8)
C27 0.043(2) 0.057(2) 0.0332(16) -0.0058(14) 0.0189(13) -0.0051(15)
C25 0.0239(15) 0.0390(15) 0.0300(14) 0.0003(11) 0.0118(11) 0.0002(10)
C24 0.0199(15) 0.0310(14) 0.0360(15) -0.0002(11) 0.0129(11) 0.0006(10)
C23 0.0199(14) 0.0314(14) 0.0301(13) 0.0007(11) 0.0081(10) 0.0004(10)
C22 0.0170(14) 0.0338(14) 0.0300(13) -0.0011(11) 0.0119(10) -0.0016(10)
C20 0.0212(14) 0.0278(14) 0.0291(13) -0.0011(10) 0.0105(10) 0.0011(9)
C17 0.0206(15) 0.0282(13) 0.0307(13) -0.0003(10) 0.0135(10) -0.0014(9)
C13 0.0146(13) 0.0329(14) 0.0262(13) 0.0013(10) 0.0111(10) 0.0006(9)
C14 0.0171(14) 0.0324(14) 0.0250(13) 0.0000(10) 0.0078(10) -0.0014(10)
C8 0.0195(14) 0.0335(14) 0.0268(13) 0.0030(10) 0.0132(10) 0.0000(10)
C9 0.0181(14) 0.0326(14) 0.0315(14) 0.0018(11) 0.0164(10) -0.0021(10)
C10 0.0175(14) 0.0329(14) 0.0284(13) 0.0006(11) 0.0118(10) 0.0022(10)
C1 0.0190(15) 0.0358(15) 0.0328(14) -0.0006(11) 0.0097(10) 0.0017(10)
C2 0.0239(15) 0.0304(15) 0.0401(16) -0.0048(11) 0.0119(11) -0.0013(10)
C3 0.0191(14) 0.0309(14) 0.0392(15) 0.0017(11) 0.0178(11) 0.0024(10)
C5 0.0200(14) 0.0341(15) 0.0280(14) 0.0021(10) 0.0112(10) 0.0026(10)
C4 0.0201(15) 0.0341(15) 0.0325(15) 0.0021(11) 0.0131(11) 0.0028(10)
C29 0.0218(15) 0.0327(15) 0.0471(18) -0.0005(12) 0.0152(12) 0.0039(11)
C28 0.0384(18) 0.0371(16) 0.0404(17) 0.0072(12) 0.0132(13) 0.0067(12)
C6 0.0184(14) 0.0375(15) 0.0334(14) 0.0018(11) 0.0051(10) 0.0061(11)
C7 0.0232(15) 0.0325(15) 0.0303(14) 0.0000(11) 0.0091(10) -0.0008(10)
C11 0.0217(14) 0.0280(13) 0.0306(14) -0.0027(10) 0.0094(10) -0.0024(10)
C12 0.0173(13) 0.0341(14) 0.0277(13) -0.0005(10) 0.0056(10) 0.0025(10)
C15 0.0209(14) 0.0375(15) 0.0259(13) -0.0040(11) 0.0082(10) -0.0024(11)
C16 0.0251(16) 0.0375(15) 0.0299(14) -0.0023(11) 0.0113(11) 0.0005(11)
C26 0.0384(19) 0.0471(19) 0.0461(18) 0.0049(14) 0.0226(14) -0.0025(14)
C21 0.0252(15) 0.0328(14) 0.0377(16) -0.0013(11) 0.0066(12) 0.0003(11)
C30 0.0237(15) 0.0369(14) 0.0302(14) 0.0007(11) 0.0153(11) -0.0007(11)
C18 0.0198(14) 0.0358(14) 0.0248(13) -0.0004(10) 0.0109(10) -0.0002(10)
C19 0.0265(15) 0.0357(14) 0.0305(14) 0.0023(11) 0.0163(11) 0.0032(11)
C1S 0.0311(19) 0.061(2) 0.0377(18) 0.0006(14) 0.0105(13) 0.0000(14)

loop_
_atom_type_symbol
_atom_type_description
_atom_type_scat_dispersion_real
_atom_type_scat_dispersion_imag
_atom_type_scat_source
C C 0.0181 0.0091 'International Tables Vol C Tables 4.2.6.8 and 6.1.1.4'
H H 0.0000 0.0000 'International Tables Vol C Tables 4.2.6.8 and 6.1.1.4'
O O 0.0492 0.0322 'International Tables Vol C Tables 4.2.6.8 and 6.1.1.4'

loop_
_geom_angle_atom_site_label_1
_geom_angle_atom_site_label_2
_geom_angle_atom_site_label_3
_geom_angle
C3 O3 H3 109.5
C22 O22 H22 109.5
C24 O24 H24 109.5
C1S O1S H1S 109.5
C25 C27 H27A 109.5
C25 C27 H27B 109.5
H27A C27 H27B 109.5
C25 C27 H27C 109.5
H27A C27 H27C 109.5
H27B C27 H27C 109.5
C26 C25 C24 122.2(3)
C26 C25 C27 123.2(3)
C24 C25 C27 114.6(3)
O24 C24 C25 113.1(2)
O24 C24 C23 106.8(2)
C25 C24 C23 113.3(2)
O24 C24 H24A 107.8
C25 C24 H24A 107.8
C23 C24 H24A 107.8
C22 C23 C24 112.3(2)
C22 C23 H23A 109.1
C24 C23 H23A 109.1
C22 C23 H23B 109.1
C24 C23 H23B 109.1
H23A C23 H23B 107.9
O22 C22 C23 111.9(2)
O22 C22 C20 108.8(2)
C23 C22 C20 111.9(2)
O22 C22 H22A 108.0
C23 C22 H22A 108.0
C20 C22 H22A 108.0
C22 C20 C21 110.7(2)
C22 C20 C17 111.9(2)
C21 C20 C17 111.1(2)
C22 C20 H20 107.6
C21 C20 H20 107.6
C17 C20 H20 107.6
C13 C17 C20 117.1(2)
C13 C17 C16 102.4(2)
C20 C17 C16 112.8(2)
C13 C17 H17 108.0
C20 C17 H17 108.0
C16 C17 H17 108.0
C12 C13 C18 108.8(2)
C12 C13 C17 118.1(2)
C18 C13 C17 109.5(2)
C12 C13 C14 107.9(2)
C18 C13 C14 110.6(2)
C17 C13 C14 101.8(2)
C8 C14 C15 116.9(2)
C8 C14 C13 110.7(2)
C15 C14 C13 102.4(2)
C8 C14 C30 106.2(2)
C15 C14 C30 108.3(2)
C13 C14 C30 112.5(2)
C7 C8 C9 122.2(3)
C7 C8 C14 122.3(2)
C9 C8 C14 115.2(2)
C11 C9 C8 121.3(3)
C11 C9 C10 121.1(2)
C8 C9 C10 117.2(2)
C1 C10 C19 110.1(2)
C1 C10 C9 110.8(2)
C19 C10 C9 105.6(2)
C1 C10 C5 109.1(2)
C19 C10 C5 113.9(2)
C9 C10 C5 107.3(2)
C2 C1 C10 113.1(2)
C2 C1 H1A 109.0
C10 C1 H1A 109.0
C2 C1 H1B 109.0
C10 C1 H1B 109.0
H1A C1 H1B 107.8
C3 C2 C1 111.7(2)
C3 C2 H2A 109.3
C1 C2 H2A 109.3
C3 C2 H2B 109.3
C1 C2 H2B 109.3
H2A C2 H2B 107.9
O3 C3 C2 110.7(2)
O3 C3 C4 109.2(2)
C2 C3 C4 112.8(2)
O3 C3 H3A 108.0
C2 C3 H3A 108.0
C4 C3 H3A 108.0
C6 C5 C10 110.4(2)
C6 C5 C4 112.6(2)
C10 C5 C4 117.2(2)
C6 C5 H5 105.1
C10 C5 H5 105.1
C4 C5 H5 105.1
C29 C4 C28 107.5(2)
C29 C4 C3 110.3(2)
C28 C4 C3 107.8(2)
C29 C4 C5 114.8(2)
C28 C4 C5 108.5(2)
C3 C4 C5 107.8(2)
C4 C29 H29A 109.5
C4 C29 H29B 109.5
H29A C29 H29B 109.5
C4 C29 H29C 109.5
H29A C29 H29C 109.5
H29B C29 H29C 109.5
C4 C28 H28A 109.5
C4 C28 H28B 109.5
H28A C28 H28B 109.5
C4 C28 H28C 109.5
H28A C28 H28C 109.5
H28B C28 H28C 109.5
C7 C6 C5 110.3(2)
C7 C6 H6A 109.6
C5 C6 H6A 109.6
C7 C6 H6B 109.6
C5 C6 H6B 109.6
H6A C6 H6B 108.1
C8 C7 C6 123.6(3)
C8 C7 H7 118.2
C6 C7 H7 118.2
C9 C11 C12 124.4(2)
C9 C11 H11 117.8
C12 C11 H11 117.8
C11 C12 C13 110.5(2)
C11 C12 H12A 109.6
C13 C12 H12A 109.6
C11 C12 H12B 109.6
C13 C12 H12B 109.6
H12A C12 H12B 108.1
C14 C15 C16 103.7(2)
C14 C15 H15A 111.0
C16 C15 H15A 111.0
C14 C15 H15B 111.0
C16 C15 H15B 111.0
H15A C15 H15B 109.0
C15 C16 C17 108.0(2)
C15 C16 H16A 110.1
C17 C16 H16A 110.1
C15 C16 H16B 110.1
C17 C16 H16B 110.1
H16A C16 H16B 108.4
C25 C26 H26A 120.0
C25 C26 H26B 120.0
H26A C26 H26B 120.0
C20 C21 H21A 109.5
C20 C21 H21B 109.5
H21A C21 H21B 109.5
C20 C21 H21C 109.5
H21A C21 H21C 109.5
H21B C21 H21C 109.5
C14 C30 H30A 109.5
C14 C30 H30B 109.5
H30A C30 H30B 109.5
C14 C30 H30C 109.5
H30A C30 H30C 109.5
H30B C30 H30C 109.5
C13 C18 H18A 109.5
C13 C18 H18B 109.5
H18A C18 H18B 109.5
C13 C18 H18C 109.5
H18A C18 H18C 109.5
H18B C18 H18C 109.5
C10 C19 H19A 109.5
C10 C19 H19B 109.5
H19A C19 H19B 109.5
C10 C19 H19C 109.5
H19A C19 H19C 109.5
H19B C19 H19C 109.5
O1S C1S H1S1 109.5
O1S C1S H1S2 109.5
H1S1 C1S H1S2 109.5
O1S C1S H1S3 109.5
H1S1 C1S H1S3 109.5
H1S2 C1S H1S3 109.5

loop_
_geom_bond_atom_site_label_1
_geom_bond_atom_site_label_2
_geom_bond_distance
O3 C3 1.437(3)
O3 H3 0.8400
O22 C22 1.428(3)
O22 H22 0.8400
O24 C24 1.419(3)
O24 H24 0.8400
O1S C1S 1.412(4)
O1S H1S 0.8400
C27 C25 1.510(4)
C27 H27A 0.9800
C27 H27B 0.9800
C27 H27C 0.9800
C25 C26 1.311(5)
C25 C24 1.507(4)
C24 C23 1.531(4)
C24 H24A 1.0000
C23 C22 1.529(4)
C23 H23A 0.9900
C23 H23B 0.9900
C22 C20 1.534(4)
C22 H22A 1.0000
C20 C21 1.540(4)
C20 C17 1.552(4)
C20 H20 1.0000
C17 C13 1.551(4)
C17 C16 1.554(4)
C17 H17 1.0000
C13 C12 1.533(4)
C13 C18 1.547(3)
C13 C14 1.552(4)
C14 C8 1.519(4)
C14 C15 1.533(4)
C14 C30 1.552(4)
C8 C7 1.330(4)
C8 C9 1.468(4)
C9 C11 1.338(4)
C9 C10 1.551(4)
C10 C1 1.531(4)
C10 C19 1.546(4)
C10 C5 1.563(4)
C1 C2 1.524(4)
C1 H1A 0.9900
C1 H1B 0.9900
C2 C3 1.510(4)
C2 H2A 0.9900
C2 H2B 0.9900
C3 C4 1.545(4)
C3 H3A 1.0000
C5 C6 1.535(4)
C5 C4 1.564(4)
C5 H5 1.0000
C4 C29 1.538(4)
C4 C28 1.544(4)
C29 H29A 0.9800
C29 H29B 0.9800
C29 H29C 0.9800
C28 H28A 0.9800
C28 H28B 0.9800
C28 H28C 0.9800
C6 C7 1.509(4)
C6 H6A 0.9900
C6 H6B 0.9900
C7 H7 0.9500
C11 C12 1.525(4)
C11 H11 0.9500
C12 H12A 0.9900
C12 H12B 0.9900
C15 C16 1.543(4)
C15 H15A 0.9900
C15 H15B 0.9900
C16 H16A 0.9900
C16 H16B 0.9900
C26 H26A 0.9500
C26 H26B 0.9500
C21 H21A 0.9800
C21 H21B 0.9800
C21 H21C 0.9800
C30 H30A 0.9800
C30 H30B 0.9800
C30 H30C 0.9800
C18 H18A 0.9800
C18 H18B 0.9800
C18 H18C 0.9800
C19 H19A 0.9800
C19 H19B 0.9800
C19 H19C 0.9800
C1S H1S1 0.9800
C1S H1S2 0.9800
C1S H1S3 0.9800

loop_
_geom_hbond_atom_site_label_D
_geom_hbond_atom_site_label_H
_geom_hbond_atom_site_label_A
_geom_hbond_distance_DH
_geom_hbond_distance_HA
_geom_hbond_distance_DA
_geom_hbond_angle_DHA
_geom_hbond_site_symmetry_A
O3 H3 O24 0.84 1.89 2.692(3) 159.7 2_755
O22 H22 O1S 0.84 2.21 3.008(3) 157.9 1_654
O24 H24 O1S 0.84 2.01 2.695(3) 138.2 1_554
O1S H1S O3 0.84 1.86 2.681(3) 164.6 2_646

loop_
_geom_torsion_atom_site_label_1
_geom_torsion_atom_site_label_2
_geom_torsion_atom_site_label_3
_geom_torsion_atom_site_label_4
_geom_torsion
C26 C25 C24 O24 13.7(4)
C27 C25 C24 O24 -165.7(2)
C26 C25 C24 C23 -107.9(3)
C27 C25 C24 C23 72.7(3)
O24 C24 C23 C22 84.3(3)
C25 C24 C23 C22 -150.6(2)
C24 C23 C22 O22 -155.8(2)
C24 C23 C22 C20 81.8(3)
O22 C22 C20 C21 -52.8(3)
C23 C22 C20 C21 71.4(3)
O22 C22 C20 C17 71.8(3)
C23 C22 C20 C17 -164.0(2)
C22 C20 C17 C13 172.5(2)
C21 C20 C17 C13 -63.1(3)
C22 C20 C17 C16 54.0(3)
C21 C20 C17 C16 178.4(2)
C20 C17 C13 C12 79.7(3)
C16 C17 C13 C12 -156.4(2)
C20 C17 C13 C18 -45.5(3)
C16 C17 C13 C18 78.4(2)
C20 C17 C13 C14 -162.5(2)
C16 C17 C13 C14 -38.7(2)
C12 C13 C14 C8 -62.6(3)
C18 C13 C14 C8 56.2(3)
C17 C13 C14 C8 172.5(2)
C12 C13 C14 C15 172.1(2)
C18 C13 C14 C15 -69.1(3)
C17 C13 C14 C15 47.2(2)
C12 C13 C14 C30 56.0(3)
C18 C13 C14 C30 174.8(2)
C17 C13 C14 C30 -68.9(3)
C15 C14 C8 C7 -27.9(4)
C13 C14 C8 C7 -144.5(3)
C30 C14 C8 C7 93.1(3)
C15 C14 C8 C9 157.9(2)
C13 C14 C8 C9 41.3(3)
C30 C14 C8 C9 -81.1(3)
C7 C8 C9 C11 178.0(3)
C14 C8 C9 C11 -7.8(4)
C7 C8 C9 C10 5.3(4)
C14 C8 C9 C10 179.6(2)
C11 C9 C10 C1 31.8(3)
C8 C9 C10 C1 -155.5(2)
C11 C9 C10 C19 -87.4(3)
C8 C9 C10 C19 85.3(3)
C11 C9 C10 C5 150.7(2)
C8 C9 C10 C5 -36.6(3)
C19 C10 C1 C2 -75.2(3)
C9 C10 C1 C2 168.3(2)
C5 C10 C1 C2 50.4(3)
C10 C1 C2 C3 -57.5(3)
C1 C2 C3 O3 -178.1(2)
C1 C2 C3 C4 59.1(3)
C1 C10 C5 C6 -179.7(2)
C19 C10 C5 C6 -56.3(3)
C9 C10 C5 C6 60.2(3)
C1 C10 C5 C4 -48.9(3)
C19 C10 C5 C4 74.5(3)
C9 C10 C5 C4 -169.0(2)
O3 C3 C4 C29 -51.0(3)
C2 C3 C4 C29 72.6(3)
O3 C3 C4 C28 66.1(3)
C2 C3 C4 C28 -170.3(2)
O3 C3 C4 C5 -177.0(2)
C2 C3 C4 C5 -53.4(3)
C6 C5 C4 C29 56.4(3)
C10 C5 C4 C29 -73.3(3)
C6 C5 C4 C28 -63.8(3)
C10 C5 C4 C28 166.4(2)
C6 C5 C4 C3 179.7(2)
C10 C5 C4 C3 50.0(3)
C10 C5 C6 C7 -52.7(3)
C4 C5 C6 C7 174.2(2)
C9 C8 C7 C6 3.9(4)
C14 C8 C7 C6 -169.9(3)
C5 C6 C7 C8 20.4(4)
C8 C9 C11 C12 -4.0(4)
C10 C9 C11 C12 168.4(2)
C9 C11 C12 C13 -18.7(4)
C18 C13 C12 C11 -69.9(3)
C17 C13 C12 C11 164.5(2)
C14 C13 C12 C11 50.0(3)
C8 C14 C15 C16 -157.3(2)
C13 C14 C15 C16 -36.2(3)
C30 C14 C15 C16 82.9(3)
C14 C15 C16 C17 12.1(3)
C13 C17 C16 C15 16.7(3)
C20 C17 C16 C15 143.5(2)
